data_7041520
loop_
_publ_author_name
'Hayes, Thomas R.'
'Bottorff, Shalina C.'
'Slocumb, Winston S.'
'Barnes, Charles L.'
'Clark, Aurora E.'
'Benny, Paul D.'

_publ_section_title
;
 Influence of bidentate ligand donor types on the formation and stability
 in 2 + 1 fac-[M(I)(CO)3](+) (M = Re, (99m)Tc) complexes.
;
_journal_issue 4
_journal_name_full 'Dalton transactions (Cambridge, England : 2003)'
_journal_page_first 1134
_journal_page_last 1144
_journal_paper_doi 10.1039/c6dt04282a
_journal_volume 46
_journal_year 2017
_chemical_formula_moiety 'C19 H19 N5 O3 Re, P F6, 0.5(C4 H8 O2)'
_chemical_formula_sum 'C21 H23 F6 N5 O4 P Re'
_chemical_formula_weight 740.61
_space_group_crystal_system monoclinic
_space_group_IT_number 15
_space_group_name_Hall '-C 2yc'
_space_group_name_H-M_alt 'C 1 2/c 1'
_symmetry_space_group_name_Hall '-C 2yc'
_symmetry_space_group_name_H-M 'C 1 2/c 1'
_atom_sites_solution_hydrogens geom
_audit_creation_method SHELXL-2014/7
_audit_update_record
;
2016-06-27 deposited with the CCDC.
2016-12-20 downloaded from the CCDC.
;
_cell_angle_alpha 90
_cell_angle_beta 113.768(2)
_cell_angle_gamma 90
_cell_formula_units_Z 8
_cell_length_a 28.753(6)
_cell_length_b 14.023(3)
_cell_length_c 14.055(3)
_cell_measurement_reflns_used 9925
_cell_measurement_temperature 100(2)
_cell_measurement_theta_max 27.4
_cell_measurement_theta_min 2.5
_cell_volume 5186.4(19)
_computing_cell_refinement 'APEX2 (Bruker AXS, 2008)'
_computing_data_collection 'APEX2 (Bruker AXS, 2008)'
_computing_data_reduction 'APEX2 (Bruker AXS, 2008)'
_computing_molecular_graphics 'X-SEED, Barbour, 2001'
_computing_publication_material 'CIFTAB (Sheldrick, 2013)'
_computing_structure_refinement 'SHELXL-2013 (Sheldrick, 2013)'
_computing_structure_solution 'SHELXS-2013 (Sheldrick, 2013)'
_diffrn_ambient_temperature 100(2)
_diffrn_measured_fraction_theta_full 0.999
_diffrn_measured_fraction_theta_max 0.991
_diffrn_measurement_device_type 'Bruker APEXII CCD area detector'
_diffrn_measurement_method 'omega scans'
_diffrn_radiation_type MoK\a
_diffrn_radiation_wavelength 0.71073
_diffrn_reflns_av_R_equivalents 0.0409
_diffrn_reflns_av_unetI/netI 0.0326
_diffrn_reflns_Laue_measured_fraction_full 0.999
_diffrn_reflns_Laue_measured_fraction_max 0.991
_diffrn_reflns_limit_h_max 37
_diffrn_reflns_limit_h_min -37
_diffrn_reflns_limit_k_max 18
_diffrn_reflns_limit_k_min -17
_diffrn_reflns_limit_l_max 18
_diffrn_reflns_limit_l_min -18
_diffrn_reflns_number 29174
_diffrn_reflns_point_group_measured_fraction_full 0.999
_diffrn_reflns_point_group_measured_fraction_max 0.991
_diffrn_reflns_theta_full 25.242
_diffrn_reflns_theta_max 27.471
_diffrn_reflns_theta_min 1.548
_diffrn_standards_decay_% 0.0
_exptl_absorpt_coefficient_mu 4.829
_exptl_absorpt_correction_T_max 0.91
_exptl_absorpt_correction_T_min 0.62
_exptl_absorpt_correction_type multi-scan
_exptl_absorpt_process_details
;
 Data were corrected for decay and absorption using the program SADABS 
 (Sheldrick, G. M. (2003). SADABS. Version 2.10. University of
 G\"ottingen, Germany).
;
_exptl_crystal_colour Yellow
_exptl_crystal_density_diffrn 1.897
_exptl_crystal_description Needle
_exptl_crystal_F_000 2880
_exptl_crystal_size_max 0.500
_exptl_crystal_size_mid 0.050
_exptl_crystal_size_min 0.020
_refine_diff_density_max 2.915
_refine_diff_density_min -3.174
_refine_diff_density_rms 0.142
_refine_ls_extinction_method none
_refine_ls_goodness_of_fit_ref 1.145
_refine_ls_hydrogen_treatment constr
_refine_ls_matrix_type full
_refine_ls_number_parameters 461
_refine_ls_number_reflns 5878
_refine_ls_number_restraints 465
_refine_ls_restrained_S_all 1.125
_refine_ls_R_factor_all 0.0514
_refine_ls_R_factor_gt 0.0414
_refine_ls_shift/su_max 0.001
_refine_ls_shift/su_mean 0.000
_refine_ls_structure_factor_coef Fsqd
_refine_ls_weighting_details 'w=1/[\s^2^(Fo^2^)+(0.0039P)^2^+82.8921P] where P=(Fo^2^+2Fc^2^)/3'
_refine_ls_weighting_scheme calc
_refine_ls_wR_factor_gt 0.0814
_refine_ls_wR_factor_ref 0.0850
_reflns_Friedel_coverage 0.000
_reflns_number_gt 5008
_reflns_number_total 5878
_reflns_threshold_expression 'I > 2\s(I)'
_cod_data_source_file c6dt04282a2.cif
_cod_data_source_block 2c
_cod_depositor_comments 'Adding full bibliography for 7041518--7041521.cif.'
_cod_original_cell_volume 5186.0(19)
_cod_database_code 7041520
_shelx_shelxl_version_number 2014/7
_shelx_space_group_comment
;
The symmetry employed for this shelxl refinement is uniquely defined
by the following loop, which should always be used as a source of
symmetry information in preference to the above space-group names.
They are only intended as comments.
;
_shelx_estimated_absorpt_t_min 0.196
_shelx_estimated_absorpt_t_max 0.910

loop_
_space_group_symop_operation_xyz
'x, y, z'
'-x, y, -z+1/2'
'x+1/2, y+1/2, z'
'-x+1/2, y+1/2, -z+1/2'
'-x, -y, -z'
'x, -y, z-1/2'
'-x+1/2, -y+1/2, -z'
'x+1/2, -y+1/2, z-1/2'

loop_
_atom_site_label
_atom_site_type_symbol
_atom_site_fract_x
_atom_site_fract_y
_atom_site_fract_z
_atom_site_U_iso_or_equiv
_atom_site_adp_type
_atom_site_occupancy
_atom_site_site_symmetry_order
_atom_site_calc_flag
_atom_site_refinement_flags_posn
_atom_site_refinement_flags_adp
_atom_site_refinement_flags_occupancy
_atom_site_disorder_assembly
_atom_site_disorder_group
Re1 Re 0.11567(2) 0.67962(2) 0.23529(2) 0.02573(7) Uani 1 1 d . U . . .
P1 P 0.17779(6) 1.14524(11) 0.22280(12) 0.0269(3) Uani 1 1 d . U . . .
F1 F 0.17682(16) 1.2554(3) 0.2532(3) 0.0499(11) Uani 1 1 d . U . . .
O1 O 0.0443(3) 0.5486(5) 0.0638(6) 0.107(3) Uani 1 1 d . U . . .
N1 N 0.1684(4) 0.7788(8) 0.3351(8) 0.020(2) Uani 0.741(10) 1 d . U P A 1
C1 C 0.1816(5) 0.8070(10) 0.4356(10) 0.025(2) Uani 0.741(10) 1 d . U P A 1
H1 H 0.1654 0.7882 0.4797 0.029 Uiso 0.741(10) 1 calc R U P A 1
N2 N 0.1568(3) 0.7388(7) 0.1454(7) 0.0253(18) Uani 0.741(10) 1 d . U P A 1
C2 C 0.2265(6) 0.8735(11) 0.4641(12) 0.024(3) Uani 0.741(10) 1 d . U P A 1
H2 H 0.2439 0.9072 0.5272 0.029 Uiso 0.741(10) 1 calc R U P A 1
N3 N 0.2353(3) 0.8731(5) 0.3788(6) 0.0251(16) Uani 0.741(10) 1 d . U P A 1
C3 C 0.2008(3) 0.8184(7) 0.3008(7) 0.0205(18) Uani 0.741(10) 1 d . U P A 1
C4 C 0.1946(3) 0.8030(6) 0.1936(8) 0.0220(17) Uani 0.741(10) 1 d . U P A 1
C5 C 0.2214(3) 0.8477(6) 0.1439(6) 0.0252(18) Uani 0.741(10) 1 d . U P A 1
H5 H 0.2467 0.8937 0.1794 0.030 Uiso 0.741(10) 1 calc R U P A 1
C6 C 0.2107(3) 0.8244(7) 0.0424(7) 0.0308(18) Uani 0.741(10) 1 d . U P A 1
H6 H 0.2286 0.8543 0.0067 0.037 Uiso 0.741(10) 1 calc R U P A 1
C7 C 0.1737(5) 0.7571(10) -0.0078(10) 0.028(3) Uani 0.741(10) 1 d . U P A 1
H7 H 0.1665 0.7390 -0.0774 0.034 Uiso 0.741(10) 1 calc R U P A 1
C8 C 0.1475(4) 0.7170(8) 0.0449(8) 0.028(2) Uani 0.741(10) 1 d . U P A 1
H8 H 0.1217 0.6717 0.0096 0.034 Uiso 0.741(10) 1 calc R U P A 1
C9 C 0.2796(3) 0.9243(6) 0.3796(7) 0.033(2) Uani 0.741(10) 1 d . U P A 1
H9A H 0.2813 0.9178 0.3117 0.049 Uiso 0.741(10) 1 calc R U P A 1
H9B H 0.2768 0.9920 0.3941 0.049 Uiso 0.741(10) 1 calc R U P A 1
H9C H 0.3105 0.8977 0.4336 0.049 Uiso 0.741(10) 1 calc R U P A 1
N1' N 0.1429(11) 0.720(2) 0.132(2) 0.027(4) Uani 0.259(10) 1 d . U P A 2
C1' C 0.1325(13) 0.696(3) 0.031(3) 0.032(6) Uani 0.259(10) 1 d . U P A 2
H1' H 0.1077 0.6502 -0.0084 0.038 Uiso 0.259(10) 1 calc R U P A 2
N2' N 0.1771(13) 0.786(3) 0.323(3) 0.022(4) Uani 0.259(10) 1 d . U P A 2
C2' C 0.1620(15) 0.745(3) -0.005(4) 0.030(7) Uani 0.259(10) 1 d . U P A 2
H2' H 0.1618 0.7415 -0.0724 0.036 Uiso 0.259(10) 1 calc R U P A 2
N3' N 0.1934(7) 0.8018(13) 0.0782(15) 0.024(4) Uani 0.259(10) 1 d . U P A 2
C3' C 0.1792(12) 0.779(2) 0.159(2) 0.024(5) Uani 0.259(10) 1 d . U P A 2
C4' C 0.2016(10) 0.822(2) 0.262(2) 0.023(5) Uani 0.259(10) 1 d . U P A 2
C5' C 0.2405(8) 0.8835(15) 0.3092(17) 0.021(4) Uani 0.259(10) 1 d . U P A 2
H5' H 0.2595 0.9069 0.2724 0.025 Uiso 0.259(10) 1 calc R U P A 2
C6' C 0.2528(10) 0.9122(19) 0.4094(19) 0.025(5) Uani 0.259(10) 1 d . U P A 2
H6' H 0.2785 0.9577 0.4445 0.030 Uiso 0.259(10) 1 calc R U P A 2
C7' C 0.2180(18) 0.859(4) 0.463(4) 0.024(8) Uani 0.259(10) 1 d . U P A 2
H7' H 0.2254 0.8688 0.5341 0.028 Uiso 0.259(10) 1 calc R U P A 2
C8' C 0.1904(14) 0.818(3) 0.422(3) 0.022(6) Uani 0.259(10) 1 d . U P A 2
H8' H 0.1692 0.7977 0.4550 0.026 Uiso 0.259(10) 1 calc R U P A 2
C9' C 0.2301(9) 0.8715(18) 0.0732(19) 0.027(5) Uani 0.259(10) 1 d . U P A 2
H9'1 H 0.2308 0.8695 0.0041 0.041 Uiso 0.259(10) 1 calc R U P A 2
H9'2 H 0.2202 0.9354 0.0862 0.041 Uiso 0.259(10) 1 calc R U P A 2
H9'3 H 0.2639 0.8562 0.1260 0.041 Uiso 0.259(10) 1 calc R U P A 2
O1S O 0.0833(4) 1.3884(9) 0.3169(9) 0.060(3) Uani 0.5 1 d . . P B 2
C1S C 0.0639(6) 1.3367(11) 0.1459(14) 0.057(4) Uani 0.5 1 d . U P C 1
O2S O 0.0056(3) 1.3624(6) 0.2101(6) 0.074(2) Uani 0.5 1 d . U P C 1
C2S C 0.0596(4) 1.3611(6) 0.2356(8) 0.066(2) Uani 0.5 1 d . U P . .
F2 F 0.13061(16) 1.1638(3) 0.1143(3) 0.0543(11) Uani 1 1 d . U . . .
O2 O 0.0706(3) 0.6156(5) 0.3866(7) 0.094(3) Uani 1 1 d . U . . .
F3 F 0.17768(17) 1.0367(3) 0.1917(3) 0.0581(12) Uani 1 1 d . U . . .
O3 O 0.18741(16) 0.5096(3) 0.3181(4) 0.0387(11) Uani 1 1 d . U . . .
F4 F 0.22466(16) 1.1286(3) 0.3303(3) 0.0509(11) Uani 1 1 d . U . . .
N4 N 0.06310(17) 0.8028(3) 0.1775(4) 0.0272(10) Uani 1 1 d . U . . .
F5 F 0.21556(17) 1.1708(4) 0.1700(3) 0.0639(13) Uani 1 1 d . U . . .
N5 N -0.04047(18) 1.0312(4) 0.0999(4) 0.0304(11) Uani 1 1 d . U . . .
F6 F 0.13869(19) 1.1229(4) 0.2738(4) 0.0657(14) Uani 1 1 d . U . . .
C10 C 0.0779(2) 0.8951(4) 0.1825(5) 0.0272(12) Uani 1 1 d . U . . .
H10 H 0.1133 0.9077 0.2065 0.033 Uiso 1 1 calc R U . . .
C11 C 0.0455(2) 0.9714(4) 0.1554(4) 0.0268(12) Uani 1 1 d . U . . .
H11 H 0.0588 1.0340 0.1598 0.032 Uiso 1 1 calc R U . . .
C12 C -0.0075(2) 0.9583(4) 0.1209(4) 0.0266(12) Uani 1 1 d . U . . .
C13 C -0.0232(2) 0.8617(4) 0.1104(5) 0.0285(13) Uani 1 1 d . U . . .
H13 H -0.0584 0.8466 0.0831 0.034 Uiso 1 1 calc R U . . .
C14 C 0.0121(2) 0.7898(4) 0.1394(5) 0.0299(13) Uani 1 1 d . U . . .
H14 H -0.0001 0.7261 0.1322 0.036 Uiso 1 1 calc R U . . .
C15 C -0.0236(3) 1.1299(5) 0.1065(5) 0.0362(15) Uani 1 1 d . U . . .
H15A H -0.0529 1.1725 0.0885 0.054 Uiso 1 1 calc R U . . .
H15B H 0.0009 1.1435 0.1775 0.054 Uiso 1 1 calc R U . . .
H15C H -0.0074 1.1400 0.0579 0.054 Uiso 1 1 calc R U . . .
C16 C -0.0954(2) 1.0148(5) 0.0600(5) 0.0346(14) Uani 1 1 d . U . . .
H16A H -0.1131 1.0762 0.0496 0.052 Uiso 1 1 calc R U . . .
H16B H -0.1067 0.9806 -0.0063 0.052 Uiso 1 1 calc R U . . .
H16C H -0.1032 0.9766 0.1102 0.052 Uiso 1 1 calc R U . . .
C17 C 0.0704(3) 0.5971(5) 0.1296(7) 0.057(2) Uani 1 1 d . U . . .
C18 C 0.0869(3) 0.6405(5) 0.3283(7) 0.0502(19) Uani 1 1 d . U . . .
C19 C 0.1609(2) 0.5740(4) 0.2853(5) 0.0277(12) Uani 1 1 d . U . . .
C3S C 0.0056(3) 1.3624(6) 0.2101(6) 0.074(2) Uani 0.5 1 d . U P . .
C2S' C 0.0596(4) 1.3611(6) 0.2356(8) 0.066(2) Uani 0.5 1 d . U P C 1

loop_
_atom_site_aniso_label
_atom_site_aniso_U_11
_atom_site_aniso_U_22
_atom_site_aniso_U_33
_atom_site_aniso_U_23
_atom_site_aniso_U_13
_atom_site_aniso_U_12
Re1 0.01807(11) 0.02335(12) 0.02922(12) 0.00161(10) 0.00271(8) -0.00114(10)
P1 0.0287(8) 0.0282(8) 0.0196(7) -0.0039(6) 0.0051(6) -0.0080(6)
F1 0.050(2) 0.034(2) 0.052(2) -0.0132(18) 0.007(2) -0.0085(18)
O1 0.076(4) 0.051(4) 0.115(5) -0.017(4) -0.045(4) -0.014(3)
N1 0.016(4) 0.022(4) 0.018(3) 0.000(3) 0.004(2) 0.000(3)
C1 0.022(5) 0.027(6) 0.022(4) 0.001(3) 0.007(3) 0.003(4)
N2 0.018(4) 0.029(4) 0.022(3) -0.001(3) 0.001(3) -0.001(3)
C2 0.020(6) 0.025(6) 0.022(4) -0.003(3) 0.002(3) 0.001(4)
N3 0.020(3) 0.025(4) 0.025(3) -0.003(3) 0.002(2) 0.000(3)
C3 0.017(3) 0.022(4) 0.020(3) 0.000(3) 0.004(3) 0.003(3)
C4 0.016(3) 0.025(4) 0.022(3) 0.002(3) 0.004(3) 0.003(3)
C5 0.023(4) 0.025(4) 0.029(4) 0.003(3) 0.012(3) 0.005(3)
C6 0.029(4) 0.038(5) 0.028(4) 0.003(3) 0.013(3) 0.004(4)
C7 0.026(5) 0.035(6) 0.020(4) 0.002(3) 0.006(4) 0.008(4)
C8 0.022(5) 0.034(6) 0.024(4) -0.003(3) 0.003(3) 0.002(4)
C9 0.025(4) 0.034(5) 0.033(4) -0.008(4) 0.005(3) -0.010(3)
N1' 0.021(8) 0.027(8) 0.023(6) -0.001(5) -0.001(5) -0.001(6)
C1' 0.029(12) 0.034(12) 0.022(7) -0.003(6) 0.002(7) -0.004(10)
N2' 0.016(8) 0.025(8) 0.020(6) 0.004(5) 0.003(5) 0.001(6)
C2' 0.030(13) 0.032(13) 0.022(7) -0.004(7) 0.004(7) -0.003(11)
N3' 0.022(7) 0.023(8) 0.022(6) 0.001(5) 0.003(5) 0.007(6)
C3' 0.020(8) 0.026(9) 0.020(6) -0.002(5) 0.001(5) 0.001(7)
C4' 0.020(8) 0.025(9) 0.022(6) 0.000(6) 0.005(6) -0.006(7)
C5' 0.018(7) 0.023(8) 0.020(7) 0.002(6) 0.005(5) -0.001(6)
C6' 0.026(10) 0.027(10) 0.021(8) 0.001(6) 0.007(6) -0.007(8)
C7' 0.023(12) 0.029(14) 0.019(8) 0.002(7) 0.009(7) -0.004(10)
C8' 0.020(11) 0.021(11) 0.021(7) 0.007(6) 0.005(6) 0.001(9)
C9' 0.020(8) 0.029(10) 0.024(11) 0.005(8) -0.001(7) 0.007(7)
O1S 0.039(6) 0.074(8) 0.050(7) 0.005(6) 0.001(5) -0.011(6)
C1S 0.053(8) 0.041(9) 0.062(7) 0.004(6) 0.008(6) 0.018(7)
O2S 0.058(4) 0.077(5) 0.065(5) -0.021(4) 0.004(3) 0.021(3)
C2S 0.071(4) 0.045(5) 0.066(5) 0.010(4) 0.012(4) 0.014(4)
F2 0.047(2) 0.052(3) 0.040(2) -0.0075(19) -0.0077(18) -0.001(2)
O2 0.101(5) 0.076(5) 0.153(6) 0.079(5) 0.103(5) 0.058(4)
F3 0.054(3) 0.038(2) 0.056(3) -0.0170(19) -0.005(2) 0.0018(19)
O3 0.031(2) 0.030(2) 0.048(3) -0.003(2) 0.008(2) 0.0086(18)
F4 0.055(2) 0.046(2) 0.031(2) -0.0021(17) -0.0039(18) -0.0038(19)
N4 0.018(2) 0.025(2) 0.031(3) 0.0045(19) 0.0021(18) -0.0013(17)
F5 0.058(3) 0.097(4) 0.040(2) -0.020(2) 0.024(2) -0.032(3)
N5 0.024(2) 0.029(2) 0.030(3) 0.003(2) 0.0027(19) 0.0023(19)
F6 0.072(3) 0.074(3) 0.064(3) -0.026(2) 0.041(3) -0.041(3)
C10 0.021(3) 0.027(3) 0.029(3) 0.003(2) 0.005(2) -0.003(2)
C11 0.024(2) 0.025(3) 0.027(3) 0.003(2) 0.006(2) -0.003(2)
C12 0.024(2) 0.031(3) 0.019(3) 0.004(2) 0.004(2) 0.002(2)
C13 0.017(2) 0.032(3) 0.030(3) 0.006(2) 0.003(2) -0.002(2)
C14 0.021(2) 0.030(3) 0.031(3) 0.007(2) 0.002(2) -0.004(2)
C15 0.036(3) 0.032(3) 0.032(3) 0.003(3) 0.006(3) 0.003(3)
C16 0.024(3) 0.035(3) 0.033(3) 0.000(3) 0.000(2) 0.005(2)
C17 0.032(3) 0.033(4) 0.077(5) 0.002(3) -0.009(3) -0.003(3)
C18 0.040(4) 0.040(4) 0.085(5) 0.033(3) 0.039(4) 0.018(3)
C19 0.021(3) 0.031(3) 0.027(3) -0.003(2) 0.006(2) -0.002(2)
C3S 0.058(4) 0.077(5) 0.065(5) -0.021(4) 0.004(3) 0.021(3)
C2S' 0.071(4) 0.045(5) 0.066(5) 0.010(4) 0.012(4) 0.014(4)

loop_
_atom_type_symbol
_atom_type_description
_atom_type_scat_dispersion_real
_atom_type_scat_dispersion_imag
_atom_type_scat_source
C C 0.0033 0.0016 'International Tables Vol C Tables 4.2.6.8 and 6.1.1.4'
H H 0.0000 0.0000 'International Tables Vol C Tables 4.2.6.8 and 6.1.1.4'
F F 0.0171 0.0103 'International Tables Vol C Tables 4.2.6.8 and 6.1.1.4'
N N 0.0061 0.0033 'International Tables Vol C Tables 4.2.6.8 and 6.1.1.4'
O O 0.0106 0.0060 'International Tables Vol C Tables 4.2.6.8 and 6.1.1.4'
P P 0.1023 0.0942 'International Tables Vol C Tables 4.2.6.8 and 6.1.1.4'
Re Re -1.0185 7.2310 'International Tables Vol C Tables 4.2.6.8 and 6.1.1.4'

loop_
_geom_angle_atom_site_label_1
_geom_angle_atom_site_label_2
_geom_angle_atom_site_label_3
_geom_angle
_geom_angle_site_symmetry_1
_geom_angle_site_symmetry_3
C18 Re1 C19 86.8(3) . .
C18 Re1 C17 90.6(4) . .
C19 Re1 C17 88.0(3) . .
C18 Re1 N1' 177.4(8) . .
C19 Re1 N1' 94.4(9) . .
C17 Re1 N1' 87.1(8) . .
C18 Re1 N1 97.4(4) . .
C19 Re1 N1 93.8(4) . .
C17 Re1 N1 171.8(4) . .
C18 Re1 N2 171.6(4) . .
C19 Re1 N2 93.4(3) . .
C17 Re1 N2 97.8(4) . .
N1 Re1 N2 74.1(3) . .
C18 Re1 N4 93.2(2) . .
C19 Re1 N4 179.8(3) . .
C17 Re1 N4 92.1(3) . .
N1' Re1 N4 85.6(9) . .
N1 Re1 N4 86.1(3) . .
N2 Re1 N4 86.6(3) . .
C18 Re1 N2' 106.3(9) . .
C19 Re1 N2' 92.5(10) . .
C17 Re1 N2' 163.1(9) . .
N1' Re1 N2' 76.0(11) . .
N4 Re1 N2' 87.4(10) . .
F3 P1 F5 90.8(3) . .
F3 P1 F4 91.6(2) . .
F5 P1 F4 90.0(3) . .
F3 P1 F6 90.6(3) . .
F5 P1 F6 177.9(3) . .
F4 P1 F6 91.5(3) . .
F3 P1 F2 89.2(2) . .
F5 P1 F2 89.7(3) . .
F4 P1 F2 179.1(3) . .
F6 P1 F2 88.8(3) . .
F3 P1 F1 179.0(3) . .
F5 P1 F1 89.7(3) . .
F4 P1 F1 89.3(2) . .
F6 P1 F1 88.8(3) . .
F2 P1 F1 89.9(2) . .
C3 N1 C1 108.1(9) . .
C3 N1 Re1 117.0(7) . .
C1 N1 Re1 134.5(7) . .
N1 C1 C2 107.7(9) . .
N1 C1 H1 126.1 . .
C2 C1 H1 126.1 . .
C4 N2 C8 116.5(9) . .
C4 N2 Re1 117.9(6) . .
C8 N2 Re1 125.6(7) . .
N3 C2 C1 102.3(11) . .
N3 C2 H2 128.8 . .
C1 C2 H2 128.8 . .
C2 N3 C3 112.5(9) . .
C2 N3 C9 118.5(9) . .
C3 N3 C9 128.9(8) . .
N1 C3 N3 109.3(8) . .
N1 C3 C4 120.0(8) . .
N3 C3 C4 130.6(9) . .
N2 C4 C5 123.0(9) . .
N2 C4 C3 110.5(7) . .
C5 C4 C3 126.4(10) . .
C6 C5 C4 118.7(9) . .
C6 C5 H5 120.7 . .
C4 C5 H5 120.7 . .
C5 C6 C7 119.7(10) . .
C5 C6 H6 120.1 . .
C7 C6 H6 120.1 . .
C8 C7 C6 118.8(11) . .
C8 C7 H7 120.6 . .
C6 C7 H7 120.6 . .
N2 C8 C7 123.2(10) . .
N2 C8 H8 118.4 . .
C7 C8 H8 118.4 . .
N3 C9 H9A 109.5 . .
N3 C9 H9B 109.5 . .
H9A C9 H9B 109.5 . .
N3 C9 H9C 109.5 . .
H9A C9 H9C 109.5 . .
H9B C9 H9C 109.5 . .
C3' N1' C1' 106(3) . .
C3' N1' Re1 119(2) . .
C1' N1' Re1 134(2) . .
C2' C1' N1' 111(3) . .
C2' C1' H1' 124.6 . .
N1' C1' H1' 124.6 . .
C8' N2' C4' 120(3) . .
C8' N2' Re1 128(2) . .
C4' N2' Re1 113(2) . .
C1' C2' N3' 106(4) . .
C1' C2' H2' 127.0 . .
N3' C2' H2' 127.0 . .
C3' N3' C2' 104(3) . .
C3' N3' C9' 131(2) . .
C2' N3' C9' 125(3) . .
N1' C3' N3' 113(3) . .
N1' C3' C4' 124(3) . .
N3' C3' C4' 124(3) . .
C5' C4' N2' 117(3) . .
C5' C4' C3' 135(3) . .
N2' C4' C3' 109(2) . .
C4' C5' C6' 121(2) . .
C4' C5' H5' 119.6 . .
C6' C5' H5' 119.6 . .
C5' C6' C7' 112(3) . .
C5' C6' H6' 123.8 . .
C7' C6' H6' 123.8 . .
C8' C7' C6' 120(5) . .
C8' C7' H7' 119.8 . .
C6' C7' H7' 119.8 . .
C7' C8' N2' 129(4) . .
C7' C8' H8' 115.4 . .
N2' C8' H8' 115.4 . .
N3' C9' H9'1 109.5 . .
N3' C9' H9'2 109.5 . .
H9'1 C9' H9'2 109.5 . .
N3' C9' H9'3 109.5 . .
H9'1 C9' H9'3 109.5 . .
H9'2 C9' H9'3 109.5 . .
O2S O2S C3S 0.0(6) 2 2
C14 N4 C10 114.6(5) . .
C14 N4 Re1 120.5(4) . .
C10 N4 Re1 124.7(4) . .
C12 N5 C15 121.4(5) . .
C12 N5 C16 121.4(5) . .
C15 N5 C16 116.9(5) . .
N4 C10 C11 124.5(5) . .
N4 C10 H10 117.7 . .
C11 C10 H10 117.7 . .
C10 C11 C12 120.9(6) . .
C10 C11 H11 119.5 . .
C12 C11 H11 119.5 . .
N5 C12 C11 123.0(6) . .
N5 C12 C13 122.6(5) . .
C11 C12 C13 114.4(5) . .
C14 C13 C12 120.4(5) . .
C14 C13 H13 119.8 . .
C12 C13 H13 119.8 . .
N4 C14 C13 124.9(6) . .
N4 C14 H14 117.6 . .
C13 C14 H14 117.6 . .
N5 C15 H15A 109.5 . .
N5 C15 H15B 109.5 . .
H15A C15 H15B 109.5 . .
N5 C15 H15C 109.5 . .
H15A C15 H15C 109.5 . .
H15B C15 H15C 109.5 . .
N5 C16 H16A 109.5 . .
N5 C16 H16B 109.5 . .
H16A C16 H16B 109.5 . .
N5 C16 H16C 109.5 . .
H16A C16 H16C 109.5 . .
H16B C16 H16C 109.5 . .
O1 C17 Re1 177.4(10) . .
O2 C18 Re1 178.1(7) . .
O3 C19 Re1 177.4(6) . .

loop_
_geom_bond_atom_site_label_1
_geom_bond_atom_site_label_2
_geom_bond_distance
_geom_bond_site_symmetry_2
Re1 C18 1.889(7) .
Re1 C19 1.908(6) .
Re1 C17 1.918(8) .
Re1 N1' 1.98(3) .
Re1 N1 2.119(10) .
Re1 N2 2.210(9) .
Re1 N4 2.223(5) .
Re1 N2' 2.26(3) .
P1 F3 1.583(4) .
P1 F5 1.584(5) .
P1 F4 1.585(4) .
P1 F6 1.589(5) .
P1 F2 1.602(4) .
P1 F1 1.606(4) .
O1 C17 1.150(9) .
N1 C3 1.329(12) .
N1 C1 1.366(14) .
C1 C2 1.509(19) .
C1 H1 0.9500 .
N2 C4 1.363(11) .
N2 C8 1.363(13) .
C2 N3 1.323(17) .
C2 H2 0.9500 .
N3 C3 1.378(11) .
N3 C9 1.457(11) .
C3 C4 1.461(12) .
C4 C5 1.381(11) .
C5 C6 1.373(12) .
C5 H5 0.9500 .
C6 C7 1.384(15) .
C6 H6 0.9500 .
C7 C8 1.371(15) .
C7 H7 0.9500 .
C8 H8 0.9500 .
C9 H9A 0.9800 .
C9 H9B 0.9800 .
C9 H9C 0.9800 .
N1' C3' 1.26(4) .
N1' C1' 1.37(4) .
C1' C2' 1.34(5) .
C1' H1' 0.9500 .
N2' C8' 1.37(5) .
N2' C4' 1.41(4) .
C2' N3' 1.40(4) .
C2' H2' 0.9500 .
N3' C3' 1.39(4) .
N3' C9' 1.46(3) .
C3' C4' 1.46(4) .
C4' C5' 1.35(3) .
C5' C6' 1.37(3) .
C5' H5' 0.9500 .
C6' C7' 1.65(5) .
C6' H6' 0.9500 .
C7' C8' 0.96(6) .
C7' H7' 0.9500 .
C8' H8' 0.9500 .
C9' H9'1 0.9800 .
C9' H9'2 0.9800 .
C9' H9'3 0.9800 .
O2S O2S 1.286(15) 2
O2S C3S 1.286(15) 2
O2 C18 1.148(9) .
O3 C19 1.152(7) .
N4 C14 1.355(7) .
N4 C10 1.355(7) .
N5 C12 1.343(7) .
N5 C15 1.457(8) .
N5 C16 1.466(7) .
C10 C11 1.369(8) .
C10 H10 0.9500 .
C11 C12 1.412(8) .
C11 H11 0.9500 .
C12 C13 1.416(8) .
C13 C14 1.371(8) .
C13 H13 0.9500 .
C14 H14 0.9500 .
C15 H15A 0.9800 .
C15 H15B 0.9800 .
C15 H15C 0.9800 .
C16 H16A 0.9800 .
C16 H16B 0.9800 .
C16 H16C 0.9800 .

loop_
_geom_torsion_atom_site_label_1
_geom_torsion_atom_site_label_2
_geom_torsion_atom_site_label_3
_geom_torsion_atom_site_label_4
_geom_torsion
C3 N1 C1 C2 1.6(16)
Re1 N1 C1 C2 173.9(11)
N1 C1 C2 N3 -2.4(18)
C1 C2 N3 C3 2.4(16)
C1 C2 N3 C9 -175.0(10)
C1 N1 C3 N3 -0.1(12)
Re1 N1 C3 N3 -174.0(7)
C1 N1 C3 C4 -177.9(9)
Re1 N1 C3 C4 8.2(12)
C2 N3 C3 N1 -1.6(13)
C9 N3 C3 N1 175.4(9)
C2 N3 C3 C4 175.8(11)
C9 N3 C3 C4 -7.1(15)
C8 N2 C4 C5 2.6(13)
Re1 N2 C4 C5 -177.2(6)
C8 N2 C4 C3 -179.1(8)
Re1 N2 C4 C3 1.1(9)
N1 C3 C4 N2 -6.0(12)
N3 C3 C4 N2 176.7(9)
N1 C3 C4 C5 172.2(9)
N3 C3 C4 C5 -5.0(14)
N2 C4 C5 C6 -2.1(12)
C3 C4 C5 C6 179.8(8)
C4 C5 C6 C7 -0.1(14)
C5 C6 C7 C8 1.7(17)
C4 N2 C8 C7 -0.9(15)
Re1 N2 C8 C7 178.9(9)
C6 C7 C8 N2 -1.2(18)
C3' N1' C1' C2' -3(4)
Re1 N1' C1' C2' 180(3)
N1' C1' C2' N3' 1(4)
C1' C2' N3' C3' 1(4)
C1' C2' N3' C9' -177(3)
C1' N1' C3' N3' 3(4)
Re1 N1' C3' N3' -178.5(17)
C1' N1' C3' C4' 180(3)
Re1 N1' C3' C4' -2(4)
C2' N3' C3' N1' -3(3)
C9' N3' C3' N1' 175(2)
C2' N3' C3' C4' -179(3)
C9' N3' C3' C4' -2(4)
C8' N2' C4' C5' 5(5)
Re1 N2' C4' C5' -177(2)
C8' N2' C4' C3' -178(3)
Re1 N2' C4' C3' 0(3)
N1' C3' C4' C5' 178(3)
N3' C3' C4' C5' -6(5)
N1' C3' C4' N2' 2(4)
N3' C3' C4' N2' 177(3)
N2' C4' C5' C6' -4(4)
C3' C4' C5' C6' -180(3)
C4' C5' C6' C7' 4(4)
C5' C6' C7' C8' -6(8)
C6' C7' C8' N2' 9(11)
C4' N2' C8' C7' -9(9)
Re1 N2' C8' C7' 174(7)
C14 N4 C10 C11 2.1(9)
Re1 N4 C10 C11 -173.9(5)
N4 C10 C11 C12 1.2(10)
C15 N5 C12 C11 3.2(9)
C16 N5 C12 C11 177.3(6)
C15 N5 C12 C13 -176.9(6)
C16 N5 C12 C13 -2.7(9)
C10 C11 C12 N5 175.6(6)
C10 C11 C12 C13 -4.3(9)
N5 C12 C13 C14 -175.6(6)
C11 C12 C13 C14 4.3(9)
C10 N4 C14 C13 -2.1(9)
Re1 N4 C14 C13 174.0(5)
C12 C13 C14 N4 -1.2(10)
